data_2225380
loop_
_publ_author_name
'Fun, Hoong-Kun'
'Chanawanno, Kullapa'
'Surasit, Chanasuk'
'Chantrapromma, Suchada'

_publ_section_title
;
 1-Methyl-4-[(1<i>E</i>,3<i>E</i>)-4-phenylbuta-1,3-dienyl]pyridinium
 iodide monohydrate
;
_journal_coeditor_code SJ2731
_journal_issue 3
_journal_name_full 'Acta Crystallographica Section E'
_journal_page_first o651
_journal_page_last o652
_journal_paper_doi 10.1107/S1600536810006045
_journal_volume 66
_journal_year 2010
_chemical_formula_iupac 'C16 H16 N +, I-, H2 O'
_chemical_formula_moiety 'C16 H16 N +, I-, H2 O'
_chemical_formula_sum 'C16 H18 I N O'
_chemical_formula_weight 367.21
_chemical_melting_point_gt 496
_chemical_melting_point_lt 498
_chemical_name_common
;
4-[((1<i>E</i>,3<i>E</i>)-4-phenylbuta-1,3-dienyl)]-1-methylpyridinium iodide
monohydrate
;
_chemical_name_systematic
;
1-Methyl-4-[(1<i>E</i>,3<i>E</i>)-4-phenylbuta-1,3-dienyl]pyridinium iodide
monohydrate
;
_space_group_IT_number 15
_symmetry_cell_setting monoclinic
_symmetry_space_group_name_Hall '-C 2yc'
_symmetry_space_group_name_H-M 'C 1 2/c 1'
_atom_sites_solution_hydrogens geom
_atom_sites_solution_primary direct
_atom_sites_solution_secondary difmap
_audit_creation_method SHELXL-97
_cell_angle_alpha 90.00
_cell_angle_beta 111.1800(10)
_cell_angle_gamma 90.00
_cell_formula_units_Z 16
_cell_length_a 32.5600(6)
_cell_length_b 12.6414(2)
_cell_length_c 16.5602(3)
_cell_measurement_reflns_used 9279
_cell_measurement_temperature 100
_cell_measurement_theta_max 30.00
_cell_measurement_theta_min 1.74
_cell_volume 6355.8(2)
_computing_cell_refinement 'SAINT (Bruker, 2005)'
_computing_data_collection 'APEX2 (Bruker, 2005)'
_computing_data_reduction 'SAINT (Bruker, 2005)'
_computing_molecular_graphics 'SHELXTL (Sheldrick, 2008)'
_computing_publication_material
;
SHELXTL (Sheldrick, 2008) and PLATON (Spek, 2009)
;
_computing_structure_refinement 'SHELXTL (Sheldrick, 2008)'
_computing_structure_solution 'SHELXTL (Sheldrick, 2008)'
_diffrn_ambient_temperature 100
_diffrn_measured_fraction_theta_full 0.999
_diffrn_measured_fraction_theta_max 0.999
_diffrn_measurement_device_type 'Bruker APEXII CCD area detector'
_diffrn_measurement_method '\f and \w scans'
_diffrn_radiation_monochromator graphite
_diffrn_radiation_source 'sealed tube'
_diffrn_radiation_type MoK\a
_diffrn_radiation_wavelength 0.71073
_diffrn_reflns_av_R_equivalents 0.0313
_diffrn_reflns_av_sigmaI/netI 0.0299
_diffrn_reflns_limit_h_max 45
_diffrn_reflns_limit_h_min -39
_diffrn_reflns_limit_k_max 17
_diffrn_reflns_limit_k_min -17
_diffrn_reflns_limit_l_max 23
_diffrn_reflns_limit_l_min -23
_diffrn_reflns_number 36570
_diffrn_reflns_theta_full 30.00
_diffrn_reflns_theta_max 30.00
_diffrn_reflns_theta_min 1.74
_diffrn_standards_number 0
_exptl_absorpt_coefficient_mu 2.008
_exptl_absorpt_correction_T_max 0.6943
_exptl_absorpt_correction_T_min 0.4074
_exptl_absorpt_correction_type multi-scan
_exptl_absorpt_process_details '(SADABS; Bruker, 2005)'
_exptl_crystal_colour Yellow
_exptl_crystal_density_diffrn 1.535
_exptl_crystal_density_method 'not measured'
_exptl_crystal_description Block
_exptl_crystal_F_000 2912
_exptl_crystal_size_max 0.55
_exptl_crystal_size_mid 0.20
_exptl_crystal_size_min 0.20
_refine_diff_density_max 2.400
_refine_diff_density_min -1.866
_refine_ls_extinction_method none
_refine_ls_goodness_of_fit_ref 1.015
_refine_ls_hydrogen_treatment constr
_refine_ls_matrix_type full
_refine_ls_number_parameters 357
_refine_ls_number_reflns 9279
_refine_ls_number_restraints 0
_refine_ls_restrained_S_all 1.015
_refine_ls_R_factor_all 0.0670
_refine_ls_R_factor_gt 0.0462
_refine_ls_shift/su_max 0.003
_refine_ls_shift/su_mean <0.001
_refine_ls_structure_factor_coef Fsqd
_refine_ls_weighting_details 'calc w=1/[\s^2^(Fo^2^)+(0.0415P)^2^+36.1246P] where P=(Fo^2^+2Fc^2^)/3'
_refine_ls_weighting_scheme calc
_refine_ls_wR_factor_gt 0.1027
_refine_ls_wR_factor_ref 0.1170
_reflns_number_gt 6818
_reflns_number_total 9279
_reflns_threshold_expression 'I > 2\s(I)'
_cod_data_source_file sj2731.cif
_cod_data_source_block I
_cod_depositor_comments
;
The following automatic conversions were performed:
'_symmetry_cell_setting' value 'Monoclinic' changed to 'monoclinic'
according to '/home/saulius/struct/CIF-dictionaries/cif_core.dic'
dictionary named 'cif_core.dic' version 2.4.1 from 2010-06-29.

Automatic conversion script
Id: cif_fix_enum 1527 2010-12-29 10:47:43Z saulius 

The following automatic conversions were performed:

'_symmetry_cell_setting' value 'Monoclinic' changed to 'monoclinic'
according to /home/saulius/struct/CIF-dictionaries/cif_core.dic
dictionary named 'cif_core.dic' version 2.4.1 from 2010-06-29.

Automatic conversion script
Id: cif_fix_values 1715 2011-07-08 13:25:40Z adriana 
;
_cod_original_cell_volume 6355.81(19)
_cod_original_sg_symbol_H-M 'C 2/c'
_cod_database_code 2225380
_cod_database_fobs_code 2225380

loop_
_symmetry_equiv_pos_as_xyz
'x, y, z'
'-x, y, -z+1/2'
'x+1/2, y+1/2, z'
'-x+1/2, y+1/2, -z+1/2'
'-x, -y, -z'
'x, -y, z-1/2'
'-x+1/2, -y+1/2, -z'
'x+1/2, -y+1/2, z-1/2'

loop_
_atom_site_type_symbol
_atom_site_label
_atom_site_fract_x
_atom_site_fract_y
_atom_site_fract_z
_atom_site_U_iso_or_equiv
_atom_site_adp_type
_atom_site_calc_flag
_atom_site_refinement_flags
_atom_site_occupancy
_atom_site_disorder_assembly
_atom_site_disorder_group
I I1A 0.006481(8) 0.74812(2) 0.492960(16) 0.03922(8) Uani d . 1 . .
I I1B 0.825988(11) 0.71635(2) 0.18855(3) 0.06328(12) Uani d . 1 . .
N N1A 0.90440(10) 0.0474(2) 0.29244(19) 0.0305(6) Uani d . 1 . .
C C1A 0.84641(12) 0.1693(3) 0.2688(2) 0.0302(7) Uani d . 1 . .
H H1A 0.8356 0.2302 0.2856 0.036 Uiso calc R 1 . .
C C2A 0.88809(12) 0.1352(3) 0.3159(2) 0.0303(7) Uani d . 1 . .
H H2A 0.9053 0.1729 0.3646 0.036 Uiso calc R 1 . .
C C3A 0.87910(13) -0.0101(3) 0.2239(2) 0.0368(8) Uani d . 1 . .
H H3A 0.8904 -0.0719 0.2094 0.044 Uiso calc R 1 . .
C C4A 0.83732(13) 0.0206(3) 0.1755(2) 0.0360(8) Uani d . 1 . .
H H4A 0.8204 -0.0206 0.1289 0.043 Uiso calc R 1 . .
C C5A 0.81968(12) 0.1135(3) 0.1953(2) 0.0303(7) Uani d . 1 . .
C C6A 0.77644(12) 0.1532(3) 0.1426(2) 0.0348(8) Uani d . 1 . .
H H6A 0.7662 0.2132 0.1619 0.042 Uiso calc R 1 . .
C C7A 0.75006(13) 0.1094(3) 0.0677(3) 0.0378(8) Uani d . 1 . .
H H7A 0.7597 0.0476 0.0497 0.045 Uiso calc R 1 . .
C C8A 0.70796(12) 0.1511(3) 0.0135(2) 0.0358(8) Uani d . 1 . .
H H8A 0.6976 0.2122 0.0310 0.043 Uiso calc R 1 . .
C C9A 0.68303(12) 0.1052(3) -0.0615(2) 0.0340(7) Uani d . 1 . .
H H9A 0.6943 0.0438 -0.0765 0.041 Uiso calc R 1 . .
C C10A 0.64019(12) 0.1407(3) -0.1220(2) 0.0311(7) Uani d . 1 . .
C C11A 0.62086(12) 0.0866(3) -0.2003(2) 0.0328(7) Uani d . 1 . .
H H11A 0.6352 0.0286 -0.2125 0.039 Uiso calc R 1 . .
C C12A 0.58082(12) 0.1182(3) -0.2597(3) 0.0367(8) Uani d . 1 . .
H H12A 0.5686 0.0817 -0.3117 0.044 Uiso calc R 1 . .
C C13A 0.55865(12) 0.2036(3) -0.2427(3) 0.0361(8) Uani d . 1 . .
H H13A 0.5318 0.2254 -0.2832 0.043 Uiso calc R 1 . .
C C14A 0.57699(12) 0.2566(3) -0.1641(2) 0.0338(7) Uani d . 1 . .
H H14A 0.5618 0.3126 -0.1513 0.041 Uiso calc R 1 . .
C C15A 0.61757(12) 0.2269(3) -0.1047(2) 0.0320(7) Uani d . 1 . .
H H15A 0.6299 0.2642 -0.0532 0.038 Uiso calc R 1 . .
C C16A 0.95039(13) 0.0138(3) 0.3392(3) 0.0380(8) Uani d . 1 . .
H H16A 0.9642 0.0618 0.3861 0.057 Uiso calc R 1 . .
H H16B 0.9662 0.0141 0.3002 0.057 Uiso calc R 1 . .
H H16C 0.9506 -0.0563 0.3617 0.057 Uiso calc R 1 . .
N N1B 0.07132(13) 0.4780(3) -0.0525(3) 0.0509(9) Uani d . 1 . .
C C1B 0.12480(15) 0.5134(4) 0.0860(3) 0.0503(11) Uani d . 1 . .
H H1B 0.1340 0.5532 0.1366 0.060 Uiso calc R 1 . .
C C2B 0.08526(15) 0.5343(4) 0.0221(3) 0.0490(11) Uani d . 1 . .
H H2B 0.0676 0.5881 0.0300 0.059 Uiso calc R 1 . .
C C3B 0.09613(17) 0.4012(4) -0.0651(4) 0.0586(12) Uani d . 1 . .
H H3B 0.0864 0.3634 -0.1168 0.070 Uiso calc R 1 . .
C C4B 0.13613(17) 0.3770(4) -0.0025(4) 0.0595(13) Uani d . 1 . .
H H4B 0.1531 0.3229 -0.0125 0.071 Uiso calc R 1 . .
C C5B 0.15160(14) 0.4319(4) 0.0753(3) 0.0496(11) Uani d . 1 . .
C C6B 0.19467(14) 0.4065(4) 0.1392(3) 0.0517(11) Uani d . 1 . .
H H6B 0.2101 0.3507 0.1270 0.062 Uiso calc R 1 . .
C C7B 0.21354(13) 0.4573(4) 0.2139(3) 0.0488(11) Uani d . 1 . .
H H7B 0.1972 0.5097 0.2280 0.059 Uiso calc R 1 . .
C C8B 0.25747(14) 0.4369(4) 0.2747(3) 0.0491(11) Uani d . 1 . .
H H8B 0.2734 0.3806 0.2646 0.059 Uiso calc R 1 . .
C C9B 0.27587(14) 0.4970(4) 0.3451(3) 0.0509(12) Uani d . 1 . .
H H9B 0.2578 0.5473 0.3563 0.061 Uiso calc R 1 . .
C C10B 0.32147(15) 0.4919(4) 0.4064(3) 0.0519(12) Uani d . 1 . .
C C11B 0.35014(14) 0.4109(4) 0.4035(3) 0.0550(13) Uani d . 1 . .
H H11B 0.3402 0.3554 0.3644 0.066 Uiso calc R 1 . .
C C12B 0.39410(16) 0.4145(5) 0.4602(4) 0.0646(16) Uani d . 1 . .
H H12B 0.4134 0.3607 0.4593 0.077 Uiso calc R 1 . .
C C13B 0.40872(18) 0.4975(5) 0.5174(4) 0.0699(17) Uani d . 1 . .
H H13B 0.4381 0.4997 0.5539 0.084 Uiso calc R 1 . .
C C14B 0.3806(2) 0.5774(5) 0.5217(3) 0.0703(16) Uani d . 1 . .
H H14B 0.3908 0.6328 0.5609 0.084 Uiso calc R 1 . .
C C15B 0.33693(17) 0.5734(5) 0.4665(3) 0.0601(13) Uani d . 1 . .
H H15B 0.3176 0.6260 0.4697 0.072 Uiso calc R 1 . .
C C16B 0.02813(16) 0.5012(4) -0.1198(3) 0.0622(14) Uani d . 1 . .
H H16D 0.0291 0.4851 -0.1758 0.093 Uiso calc R 1 . .
H H16E 0.0213 0.5748 -0.1175 0.093 Uiso calc R 1 . .
H H16F 0.0059 0.4589 -0.1100 0.093 Uiso calc R 1 . .
O O1W 0.05902(16) 0.3235(5) 0.7242(3) 0.104(2) Uani d P 0.90 A 1
H H1W1 0.0640 0.2698 0.7188 0.156 Uiso d PR 0.90 A 1
H H2W1 0.0761 0.3618 0.7007 0.156 Uiso d PR 0.90 A 1
O O2W 0.4677(3) 0.6439(6) 0.6879(4) 0.103(2) Uani d P 0.70 B 2
H H1W2 0.4610 0.6930 0.7206 0.154 Uiso d PR 0.70 B 2
H H2W2 0.4770 0.6733 0.6557 0.154 Uiso d PR 0.70 B 2
O O3W 0.2541(4) 0.6530(9) 0.5171(7) 0.087(3) Uani d P 0.40 C 3
H H1W3 0.2374 0.6726 0.4678 0.130 Uiso d PR 0.40 C 3
H H2W3 0.2766 0.6895 0.5289 0.130 Uiso d PR 0.40 C 3

loop_
_atom_site_aniso_label
_atom_site_aniso_U_11
_atom_site_aniso_U_22
_atom_site_aniso_U_33
_atom_site_aniso_U_12
_atom_site_aniso_U_13
_atom_site_aniso_U_23
I1A 0.03478(13) 0.03914(14) 0.03595(13) 0.00447(10) 0.00338(9) -0.00831(10)
I1B 0.04728(17) 0.03069(15) 0.0990(3) 0.00016(12) 0.01098(17) -0.00940(15)
N1A 0.0356(15) 0.0254(14) 0.0325(15) 0.0005(11) 0.0145(13) 0.0036(11)
C1A 0.0348(18) 0.0286(17) 0.0318(17) -0.0008(13) 0.0177(14) -0.0004(13)
C2A 0.0353(18) 0.0287(17) 0.0301(17) -0.0033(13) 0.0157(14) -0.0020(13)
C3A 0.047(2) 0.0248(17) 0.0371(19) 0.0014(15) 0.0132(17) -0.0033(14)
C4A 0.044(2) 0.0291(18) 0.0315(18) -0.0033(15) 0.0096(16) -0.0054(14)
C5A 0.0333(17) 0.0289(17) 0.0303(16) -0.0024(13) 0.0134(14) 0.0044(13)
C6A 0.0359(19) 0.0325(18) 0.0377(19) -0.0001(14) 0.0152(16) 0.0025(14)
C7A 0.039(2) 0.0339(19) 0.041(2) 0.0024(15) 0.0151(17) 0.0042(15)
C8A 0.0372(19) 0.0327(18) 0.0389(19) 0.0021(15) 0.0154(16) 0.0020(15)
C9A 0.0367(19) 0.0281(17) 0.0390(19) 0.0029(14) 0.0160(16) 0.0028(14)
C10A 0.0334(17) 0.0278(17) 0.0329(17) 0.0009(13) 0.0131(14) 0.0032(13)
C11A 0.0372(18) 0.0230(16) 0.0405(19) -0.0008(13) 0.0170(16) -0.0024(13)
C12A 0.0357(19) 0.0347(19) 0.040(2) -0.0062(15) 0.0138(16) -0.0064(15)
C13A 0.0297(17) 0.037(2) 0.042(2) -0.0003(14) 0.0136(15) 0.0001(15)
C14A 0.0335(17) 0.0332(18) 0.0379(18) 0.0049(14) 0.0166(15) -0.0010(15)
C15A 0.0348(18) 0.0308(18) 0.0323(17) 0.0005(13) 0.0143(15) -0.0030(13)
C16A 0.040(2) 0.0333(19) 0.038(2) 0.0058(15) 0.0110(16) 0.0007(15)
N1B 0.046(2) 0.044(2) 0.062(2) -0.0065(16) 0.0187(19) 0.0218(18)
C1B 0.046(2) 0.048(3) 0.057(3) 0.0014(19) 0.019(2) 0.020(2)
C2B 0.046(2) 0.044(2) 0.061(3) 0.0042(19) 0.025(2) 0.022(2)
C3B 0.056(3) 0.053(3) 0.070(3) -0.011(2) 0.027(3) 0.002(2)
C4B 0.050(3) 0.055(3) 0.082(4) -0.001(2) 0.033(3) 0.007(3)
C5B 0.040(2) 0.045(2) 0.069(3) -0.0013(18) 0.025(2) 0.020(2)
C6B 0.039(2) 0.045(2) 0.077(3) 0.0034(18) 0.027(2) 0.017(2)
C7B 0.034(2) 0.047(2) 0.073(3) 0.0072(18) 0.028(2) 0.026(2)
C8B 0.038(2) 0.049(3) 0.068(3) 0.0052(18) 0.027(2) 0.024(2)
C9B 0.037(2) 0.060(3) 0.066(3) 0.0106(19) 0.031(2) 0.026(2)
C10B 0.038(2) 0.067(3) 0.057(3) 0.006(2) 0.025(2) 0.031(2)
C11B 0.041(2) 0.064(3) 0.066(3) 0.009(2) 0.026(2) 0.037(2)
C12B 0.045(3) 0.074(4) 0.083(4) 0.011(2) 0.032(3) 0.050(3)
C13B 0.050(3) 0.096(5) 0.059(3) -0.005(3) 0.013(2) 0.043(3)
C14B 0.071(4) 0.097(5) 0.047(3) 0.002(3) 0.026(3) 0.024(3)
C15B 0.057(3) 0.083(4) 0.051(3) 0.008(3) 0.033(2) 0.021(3)
C16B 0.052(3) 0.059(3) 0.065(3) -0.009(2) 0.009(2) 0.027(2)
O1W 0.062(3) 0.163(6) 0.068(3) 0.025(3) 0.000(2) -0.037(3)
O2W 0.143(7) 0.107(5) 0.084(4) -0.027(5) 0.073(5) -0.010(4)
O3W 0.109(9) 0.064(6) 0.071(7) 0.016(6) 0.014(6) -0.001(5)

loop_
_atom_type_symbol
_atom_type_description
_atom_type_scat_dispersion_real
_atom_type_scat_dispersion_imag
_atom_type_scat_source
C C 0.0033 0.0016 'International Tables Vol C Tables 4.2.6.8 and 6.1.1.4'
H H 0.0000 0.0000 'International Tables Vol C Tables 4.2.6.8 and 6.1.1.4'
N N 0.0061 0.0033 'International Tables Vol C Tables 4.2.6.8 and 6.1.1.4'
O O 0.0106 0.0060 'International Tables Vol C Tables 4.2.6.8 and 6.1.1.4'
I I -0.4742 1.8119 'International Tables Vol C Tables 4.2.6.8 and 6.1.1.4'

loop_
_geom_angle_atom_site_label_1
_geom_angle_atom_site_label_2
_geom_angle_atom_site_label_3
_geom_angle_site_symmetry_1
_geom_angle_site_symmetry_3
_geom_angle
_geom_angle_publ_flag
C2A N1A C3A . . 120.2(3) ?
C2A N1A C16A . . 121.1(3) ?
C3A N1A C16A . . 118.7(3) ?
C2A C1A C5A . . 120.9(3) ?
C2A C1A H1A . . 119.6 ?
C5A C1A H1A . . 119.6 ?
N1A C2A C1A . . 120.5(3) ?
N1A C2A H2A . . 119.7 ?
C1A C2A H2A . . 119.7 ?
N1A C3A C4A . . 121.1(3) ?
N1A C3A H3A . . 119.4 ?
C4A C3A H3A . . 119.4 ?
C3A C4A C5A . . 120.6(3) ?
C3A C4A H4A . . 119.7 ?
C5A C4A H4A . . 119.7 ?
C4A C5A C1A . . 116.5(3) ?
C4A C5A C6A . . 122.8(3) ?
C1A C5A C6A . . 120.7(3) ?
C7A C6A C5A . . 124.6(4) ?
C7A C6A H6A . . 117.7 ?
C5A C6A H6A . . 117.7 ?
C6A C7A C8A . . 124.7(4) ?
C6A C7A H7A . . 117.6 ?
C8A C7A H7A . . 117.6 ?
C9A C8A C7A . . 122.6(4) ?
C9A C8A H8A . . 118.7 ?
C7A C8A H8A . . 118.7 ?
C8A C9A C10A . . 127.4(3) ?
C8A C9A H9A . . 116.3 ?
C10A C9A H9A . . 116.3 ?
C11A C10A C15A . . 118.4(3) ?
C11A C10A C9A . . 118.9(3) ?
C15A C10A C9A . . 122.7(3) ?
C12A C11A C10A . . 120.9(3) ?
C12A C11A H11A . . 119.6 ?
C10A C11A H11A . . 119.6 ?
C11A C12A C13A . . 120.6(4) ?
C11A C12A H12A . . 119.7 ?
C13A C12A H12A . . 119.7 ?
C12A C13A C14A . . 119.2(4) ?
C12A C13A H13A . . 120.4 ?
C14A C13A H13A . . 120.4 ?
C15A C14A C13A . . 120.7(3) ?
C15A C14A H14A . . 119.7 ?
C13A C14A H14A . . 119.7 ?
C14A C15A C10A . . 120.2(3) ?
C14A C15A H15A . . 119.9 ?
C10A C15A H15A . . 119.9 ?
N1A C16A H16A . . 109.5 ?
N1A C16A H16B . . 109.5 ?
H16A C16A H16B . . 109.5 ?
N1A C16A H16C . . 109.5 ?
H16A C16A H16C . . 109.5 ?
H16B C16A H16C . . 109.5 ?
C3B N1B C2B . . 120.4(4) ?
C3B N1B C16B . . 119.7(5) ?
C2B N1B C16B . . 119.9(4) ?
C2B C1B C5B . . 120.0(5) ?
C2B C1B H1B . . 120.0 ?
C5B C1B H1B . . 120.0 ?
N1B C2B C1B . . 121.1(5) ?
N1B C2B H2B . . 119.5 ?
C1B C2B H2B . . 119.5 ?
N1B C3B C4B . . 120.7(5) ?
N1B C3B H3B . . 119.7 ?
C4B C3B H3B . . 119.7 ?
C3B C4B C5B . . 121.0(5) ?
C3B C4B H4B . . 119.5 ?
C5B C4B H4B . . 119.5 ?
C4B C5B C1B . . 116.8(4) ?
C4B C5B C6B . . 119.7(5) ?
C1B C5B C6B . . 123.4(5) ?
C7B C6B C5B . . 124.7(5) ?
C7B C6B H6B . . 117.6 ?
C5B C6B H6B . . 117.6 ?
C6B C7B C8B . . 124.8(5) ?
C6B C7B H7B . . 117.6 ?
C8B C7B H7B . . 117.6 ?
C9B C8B C7B . . 121.7(5) ?
C9B C8B H8B . . 119.1 ?
C7B C8B H8B . . 119.1 ?
C8B C9B C10B . . 127.0(5) ?
C8B C9B H9B . . 116.5 ?
C10B C9B H9B . . 116.5 ?
C15B C10B C11B . . 119.5(5) ?
C15B C10B C9B . . 118.5(5) ?
C11B C10B C9B . . 122.0(5) ?
C10B C11B C12B . . 119.1(6) ?
C10B C11B H11B . . 120.5 ?
C12B C11B H11B . . 120.5 ?
C13B C12B C11B . . 120.1(5) ?
C13B C12B H12B . . 120.0 ?
C11B C12B H12B . . 120.0 ?
C12B C13B C14B . . 121.4(5) ?
C12B C13B H13B . . 119.3 ?
C14B C13B H13B . . 119.3 ?
C13B C14B C15B . . 118.7(6) ?
C13B C14B H14B . . 120.7 ?
C15B C14B H14B . . 120.7 ?
C14B C15B C10B . . 121.2(5) ?
C14B C15B H15B . . 119.4 ?
C10B C15B H15B . . 119.4 ?
N1B C16B H16D . . 109.5 ?
N1B C16B H16E . . 109.5 ?
H16D C16B H16E . . 109.5 ?
N1B C16B H16F . . 109.5 ?
H16D C16B H16F . . 109.5 ?
H16E C16B H16F . . 109.5 ?
H1W1 O1W H2W1 . . 104.4 ?
H1W2 O2W H2W2 . . 108.4 ?
H1W3 O3W H2W3 . . 105.9 ?

loop_
_geom_bond_atom_site_label_1
_geom_bond_atom_site_label_2
_geom_bond_site_symmetry_2
_geom_bond_distance
_geom_bond_publ_flag
N1A C2A . 1.346(4) ?
N1A C3A . 1.349(5) ?
N1A C16A . 1.478(5) ?
C1A C2A . 1.368(5) ?
C1A C5A . 1.403(5) ?
C1A H1A . 0.9300 ?
C2A H2A . 0.9300 ?
C3A C4A . 1.362(5) ?
C3A H3A . 0.9300 ?
C4A C5A . 1.397(5) ?
C4A H4A . 0.9300 ?
C5A C6A . 1.452(5) ?
C6A C7A . 1.347(5) ?
C6A H6A . 0.9300 ?
C7A C8A . 1.440(5) ?
C7A H7A . 0.9300 ?
C8A C9A . 1.345(5) ?
C8A H8A . 0.9300 ?
C9A C10A . 1.464(5) ?
C9A H9A . 0.9300 ?
C10A C11A . 1.398(5) ?
C10A C15A . 1.401(5) ?
C11A C12A . 1.378(5) ?
C11A H11A . 0.9300 ?
C12A C13A . 1.384(5) ?
C12A H12A . 0.9300 ?
C13A C14A . 1.392(5) ?
C13A H13A . 0.9300 ?
C14A C15A . 1.384(5) ?
C14A H14A . 0.9300 ?
C15A H15A . 0.9300 ?
C16A H16A . 0.9600 ?
C16A H16B . 0.9600 ?
C16A H16C . 0.9600 ?
N1B C3B . 1.326(6) ?
N1B C2B . 1.355(6) ?
N1B C16B . 1.474(6) ?
C1B C2B . 1.364(6) ?
C1B C5B . 1.402(7) ?
C1B H1B . 0.9300 ?
C2B H2B . 0.9300 ?
C3B C4B . 1.374(7) ?
C3B H3B . 0.9300 ?
C4B C5B . 1.388(7) ?
C4B H4B . 0.9300 ?
C5B C6B . 1.456(6) ?
C6B C7B . 1.330(7) ?
C6B H6B . 0.9300 ?
C7B C8B . 1.444(6) ?
C7B H7B . 0.9300 ?
C8B C9B . 1.338(7) ?
C8B H8B . 0.9300 ?
C9B C10B . 1.466(6) ?
C9B H9B . 0.9300 ?
C10B C15B . 1.394(8) ?
C10B C11B . 1.399(7) ?
C11B C12B . 1.401(7) ?
C11B H11B . 0.9300 ?
C12B C13B . 1.378(9) ?
C12B H12B . 0.9300 ?
C13B C14B . 1.382(9) ?
C13B H13B . 0.9300 ?
C14B C15B . 1.387(8) ?
C14B H14B . 0.9300 ?
C15B H15B . 0.9300 ?
C16B H16D . 0.9600 ?
C16B H16E . 0.9600 ?
C16B H16F . 0.9600 ?
O1W H1W1 . 0.7106 ?
O1W H2W1 . 0.9232 ?
O2W H1W2 . 0.8994 ?
O2W H2W2 . 0.7950 ?
O3W H1W3 . 0.8376 ?
O3W H2W3 . 0.8268 ?

loop_
_geom_hbond_atom_site_label_D
_geom_hbond_atom_site_label_H
_geom_hbond_atom_site_label_A
_geom_hbond_site_symmetry_A
_geom_hbond_distance_DH
_geom_hbond_distance_HA
_geom_hbond_distance_DA
_geom_hbond_angle_DHA
_geom_hbond_publ_flag
O2W H2W2 I1A 7_566 0.79 2.88 3.655(8) 166 y
C3B H3B O1W 1_554 0.93 2.51 3.399(8) 161 y
C16A H16A I1A 5_666 0.96 3.05 3.992(4) 167 y

loop_
_geom_torsion_atom_site_label_1
_geom_torsion_atom_site_label_2
_geom_torsion_atom_site_label_3
_geom_torsion_atom_site_label_4
_geom_torsion_site_symmetry_1
_geom_torsion_site_symmetry_2
_geom_torsion_site_symmetry_3
_geom_torsion_site_symmetry_4
_geom_torsion
_geom_torsion_publ_flag
C3A N1A C2A C1A . . . . -2.6(5) ?
C16A N1A C2A C1A . . . . 175.8(3) ?
C5A C1A C2A N1A . . . . 0.3(5) ?
C2A N1A C3A C4A . . . . 2.1(5) ?
C16A N1A C3A C4A . . . . -176.2(4) ?
N1A C3A C4A C5A . . . . 0.6(6) ?
C3A C4A C5A C1A . . . . -2.7(5) ?
C3A C4A C5A C6A . . . . 176.0(4) ?
C2A C1A C5A C4A . . . . 2.3(5) ?
C2A C1A C5A C6A . . . . -176.4(3) ?
C4A C5A C6A C7A . . . . -3.9(6) ?
C1A C5A C6A C7A . . . . 174.8(4) ?
C5A C6A C7A C8A . . . . -177.3(3) ?
C6A C7A C8A C9A . . . . 179.1(4) ?
C7A C8A C9A C10A . . . . -179.3(4) ?
C8A C9A C10A C11A . . . . 175.0(4) ?
C8A C9A C10A C15A . . . . -5.1(6) ?
C15A C10A C11A C12A . . . . 1.0(5) ?
C9A C10A C11A C12A . . . . -179.2(3) ?
C10A C11A C12A C13A . . . . -0.7(6) ?
C11A C12A C13A C14A . . . . -0.9(6) ?
C12A C13A C14A C15A . . . . 2.2(6) ?
C13A C14A C15A C10A . . . . -1.9(6) ?
C11A C10A C15A C14A . . . . 0.3(5) ?
C9A C10A C15A C14A . . . . -179.5(3) ?
C3B N1B C2B C1B . . . . -0.3(6) ?
C16B N1B C2B C1B . . . . 179.0(4) ?
C5B C1B C2B N1B . . . . -0.5(6) ?
C2B N1B C3B C4B . . . . 0.5(7) ?
C16B N1B C3B C4B . . . . -178.8(4) ?
N1B C3B C4B C5B . . . . 0.0(7) ?
C3B C4B C5B C1B . . . . -0.8(7) ?
C3B C4B C5B C6B . . . . -178.2(4) ?
C2B C1B C5B C4B . . . . 1.0(6) ?
C2B C1B C5B C6B . . . . 178.3(4) ?
C4B C5B C6B C7B . . . . 176.7(4) ?
C1B C5B C6B C7B . . . . -0.6(7) ?
C5B C6B C7B C8B . . . . -175.5(4) ?
C6B C7B C8B C9B . . . . 174.2(4) ?
C7B C8B C9B C10B . . . . -173.0(4) ?
C8B C9B C10B C15B . . . . 168.2(4) ?
C8B C9B C10B C11B . . . . -8.8(7) ?
C15B C10B C11B C12B . . . . -1.1(6) ?
C9B C10B C11B C12B . . . . 175.8(4) ?
C10B C11B C12B C13B . . . . -0.6(6) ?
C11B C12B C13B C14B . . . . 1.4(7) ?
C12B C13B C14B C15B . . . . -0.4(7) ?
C13B C14B C15B C10B . . . . -1.3(7) ?
C11B C10B C15B C14B . . . . 2.1(6) ?
C9B C10B C15B C14B . . . . -175.0(4) ?
